data_7017351
loop_
_publ_author_name
'Wang, Feng'
'Ke, Xiaohuan'
'Zhao, Jinbo'
'Deng, Kejian'
'Leng, Xiaoke'
'Tian, Zhengfang'
'Wen, Lili'
'Li, Dongfeng'

_publ_section_title
;
 Six new metal-organic frameworks with multi-carboxylic acids and
 imidazole-based spacers: syntheses, structures and properties.
;
_journal_issue 44
_journal_name_full 'Dalton transactions (Cambridge, England : 2003)'
_journal_page_first 11856
_journal_page_last 11865
_journal_paper_doi 10.1039/c1dt11130b
_journal_volume 40
_journal_year 2011
_chemical_formula_sum 'C64 H44 N8 O10 Zn2'
_chemical_formula_weight 1215.86
_chemical_name_systematic
;
?
;
_space_group_IT_number 18
_symmetry_cell_setting orthorhombic
_symmetry_space_group_name_Hall 'P 2 2ab'
_symmetry_space_group_name_H-M 'P 21 21 2'
_atom_sites_solution_hydrogens geom
_atom_sites_solution_primary direct
_atom_sites_solution_secondary difmap
_audit_creation_method SHELXL-97
_cell_angle_alpha 90.00
_cell_angle_beta 90.00
_cell_angle_gamma 90.00
_cell_formula_units_Z 4
_cell_length_a 18.167(4)
_cell_length_b 26.668(5)
_cell_length_c 12.453(3)
_cell_measurement_temperature 173(2)
_cell_volume 6033(2)
_computing_cell_refinement 'Bruker XSCANS'
_computing_data_collection 'Bruker XSCANS'
_computing_data_reduction 'Bruker SHELXTL'
_computing_molecular_graphics 'Bruker SHELXTL'
_computing_publication_material 'Bruker SHELXTL'
_computing_structure_refinement 'SHELXL-97 (Sheldrick, 1997)'
_computing_structure_solution 'SHELXS-97 (Sheldrick, 1990)'
_diffrn_ambient_temperature 173(2)
_diffrn_measured_fraction_theta_full 0.993
_diffrn_measured_fraction_theta_max 0.993
_diffrn_measurement_device_type 'Bruker P4'
_diffrn_measurement_method '\w scans'
_diffrn_radiation_monochromator graphite
_diffrn_radiation_source 'fine-focus sealed tube'
_diffrn_radiation_type MoK\a
_diffrn_radiation_wavelength 0.71073
_diffrn_reflns_av_R_equivalents 0.0000
_diffrn_reflns_av_sigmaI/netI 0.0946
_diffrn_reflns_limit_h_max 21
_diffrn_reflns_limit_h_min -21
_diffrn_reflns_limit_k_max 31
_diffrn_reflns_limit_k_min 0
_diffrn_reflns_limit_l_max 14
_diffrn_reflns_limit_l_min 0
_diffrn_reflns_number 10509
_diffrn_reflns_theta_full 25.01
_diffrn_reflns_theta_max 25.01
_diffrn_reflns_theta_min 1.80
_exptl_absorpt_coefficient_mu 0.860
_exptl_absorpt_correction_T_max 0.9915
_exptl_absorpt_correction_T_min 0.8747
_exptl_absorpt_correction_type none
_exptl_crystal_colour plate
_exptl_crystal_density_diffrn 1.339
_exptl_crystal_density_method 'not measured'
_exptl_crystal_description Colorless
_exptl_crystal_F_000 2496
_exptl_crystal_size_max 0.16
_exptl_crystal_size_mid 0.01
_exptl_crystal_size_min 0.01
_platon_squeeze_details
;
In the refinement, the solvent molecules were found
to be seriouly disordered. We have tried to refine
these atoms coordinates many times, but failed each time.
So in the final refinement, the contribution of these unsolved
solvent to the whole structure were treated by using PLATON/SQUEEZE
programm. Further analysis using PLATON indicates that he void
in the unit cell has a volume of 948.1 Ang^3
(consisting of about 15.7% of the crystal volume,
equally distributed across two cavities).
The residual electron density count amounted to 462 e per unit cell,
corresponding to nearly 8 molecules of DMF and 14 molecules of H2O
(the content of each of the two cavities per unit cell being equivalent
about 4 molecules of DMF and 7 molecules of H2O, i.e. every molecule
is distributed with 2 molecules of DMF and 3.5 molecules of H2O).

W: Number of unusual anisotropic displacement parameters ................. 2
N: Total Potential Solvent Accessible Void Vol .................. 948.1 Ang^3
N: Electron Count / Cell = 461 - To be included in D(calc), F000 & Mol.Wght.
;
_refine_diff_density_max 0.741
_refine_diff_density_min -0.397
_refine_diff_density_rms 0.074
_refine_ls_abs_structure_details 'Flack H D (1983), Acta Cryst. A39, 876-881'
_refine_ls_abs_structure_Flack 0.038(16)
_refine_ls_extinction_method none
_refine_ls_goodness_of_fit_ref 1.072
_refine_ls_hydrogen_treatment constr
_refine_ls_matrix_type full
_refine_ls_number_parameters 745
_refine_ls_number_reflns 10509
_refine_ls_number_restraints 0
_refine_ls_restrained_S_all 1.072
_refine_ls_R_factor_all 0.0815
_refine_ls_R_factor_gt 0.0682
_refine_ls_shift/su_max 0.001
_refine_ls_shift/su_mean 0.000
_refine_ls_structure_factor_coef Fsqd
_refine_ls_weighting_details 'calc w=1/[\s^2^(Fo^2^)+(0.0478P)^2^+5.3679P] where P=(Fo^2^+2Fc^2^)/3'
_refine_ls_weighting_scheme calc
_refine_ls_wR_factor_gt 0.1449
_refine_ls_wR_factor_ref 0.1541
_reflns_number_gt 8771
_reflns_number_total 10509
_reflns_threshold_expression >2sigma(I)
_cod_data_source_file c1dt11130b.txt
_cod_data_source_block 3
_cod_depositor_comments
;
The following automatic conversions were performed:

'_symmetry_cell_setting' value 'Orthorhombic' changed to
'orthorhombic' according to
/home/saulius/struct/CIF-dictionaries/cif_core.dic dictionary named
'cif_core.dic' version 2.4.1 from 2010-06-29.

Automatic conversion script
Id: cif_fix_values 1715 2011-07-08 13:25:40Z adriana 
;
_cod_original_sg_symbol_H-M P2(1)2(1)2
_cod_database_code 7017351

loop_
_symmetry_equiv_pos_as_xyz
'x, y, z'
'-x, -y, z'
'-x+1/2, y+1/2, -z'
'x+1/2, -y+1/2, -z'

loop_
_atom_site_label
_atom_site_type_symbol
_atom_site_fract_x
_atom_site_fract_y
_atom_site_fract_z
_atom_site_U_iso_or_equiv
_atom_site_adp_type
_atom_site_occupancy
_atom_site_symmetry_multiplicity
_atom_site_calc_flag
_atom_site_refinement_flags
Zn1 Zn 1.54009(4) 0.26960(3) 0.41939(6) 0.03522(18) Uani 1 1 d .
Zn2 Zn 0.74351(4) 0.46428(3) 0.11658(6) 0.03567(19) Uani 1 1 d .
C1 C 2.2588(4) 0.4496(3) 0.9520(6) 0.062(2) Uani 1 1 d .
H1 H 2.3102 0.4512 0.9391 0.075 Uiso 1 1 calc R
C2 C 2.2125(4) 0.4147(3) 0.9086(7) 0.064(2) Uani 1 1 d .
H2 H 2.2251 0.3885 0.8605 0.076 Uiso 1 1 calc R
C3 C 2.1526(4) 0.4656(3) 1.0138(6) 0.0526(19) Uani 1 1 d .
H3 H 2.1140 0.4808 1.0536 0.063 Uiso 1 1 calc R
C4 C 2.0749(4) 0.4017(4) 0.9236(9) 0.0858(19) Uani 1 1 d .
C5 C 2.0704(4) 0.3573(3) 0.8772(7) 0.061(2) Uani 1 1 d .
H5 H 2.1138 0.3387 0.8622 0.074 Uiso 1 1 calc R
C6 C 2.0022(4) 0.3381(3) 0.8505(8) 0.068(3) Uani 1 1 d .
H6 H 2.0002 0.3057 0.8189 0.082 Uiso 1 1 calc R
C7 C 1.9381(3) 0.3627(3) 0.8669(5) 0.0443(17) Uani 1 1 d .
C8 C 1.9446(4) 0.4073(3) 0.9229(9) 0.0858(19) Uani 1 1 d .
H8 H 1.9014 0.4253 0.9419 0.103 Uiso 1 1 calc R
C9 C 2.0114(4) 0.4261(4) 0.9513(9) 0.0858(19) Uani 1 1 d .
H9 H 2.0140 0.4566 0.9908 0.103 Uiso 1 1 calc R
C10 C 1.8639(4) 0.3460(3) 0.8319(6) 0.0447(18) Uani 1 1 d .
C11 C 1.8579(4) 0.3081(3) 0.7582(7) 0.057(2) Uani 1 1 d .
H11 H 1.8999 0.2890 0.7382 0.068 Uiso 1 1 calc R
C12 C 1.7889(4) 0.2978(3) 0.7124(7) 0.062(2) Uani 1 1 d .
H12 H 1.7854 0.2726 0.6587 0.074 Uiso 1 1 calc R
C13 C 1.7280(4) 0.3223(3) 0.7422(6) 0.0479(18) Uani 1 1 d .
C14 C 1.7337(5) 0.3572(4) 0.8207(8) 0.098(4) Uani 1 1 d .
H14 H 1.6910 0.3740 0.8461 0.118 Uiso 1 1 calc R
C15 C 1.8009(4) 0.3683(5) 0.8634(8) 0.099(4) Uani 1 1 d .
H15 H 1.8034 0.3930 0.9182 0.118 Uiso 1 1 calc R
C16 C 1.6512(3) 0.2971(2) 0.5866(5) 0.0369(15) Uani 1 1 d .
H16 H 1.6911 0.2863 0.5430 0.044 Uiso 1 1 calc R
C17 C 1.5425(5) 0.3167(4) 0.6408(6) 0.088(3) Uani 1 1 d .
H17 H 1.4906 0.3205 0.6429 0.106 Uiso 1 1 calc R
C18 C 1.5894(4) 0.3291(4) 0.7200(7) 0.085(3) Uani 1 1 d .
H18 H 1.5771 0.3452 0.7857 0.102 Uiso 1 1 calc R
C19 C 1.4022(3) 0.3180(2) 0.4038(6) 0.0392(16) Uani 1 1 d .
C20 C 1.3326(3) 0.3276(3) 0.3398(5) 0.0368(15) Uani 1 1 d .
C21 C 1.3348(4) 0.3304(3) 0.2287(5) 0.0421(16) Uani 1 1 d .
H21 H 1.3806 0.3308 0.1920 0.051 Uiso 1 1 calc R
C22 C 1.2697(4) 0.3324(3) 0.1719(6) 0.0480(18) Uani 1 1 d .
H22 H 1.2704 0.3360 0.0961 0.058 Uiso 1 1 calc R
C23 C 1.2032(4) 0.3293(2) 0.2259(6) 0.0439(18) Uani 1 1 d .
C24 C 1.2001(4) 0.3277(2) 0.3349(6) 0.0448(18) Uani 1 1 d .
H24 H 1.1541 0.3266 0.3710 0.054 Uiso 1 1 calc R
C25 C 1.2656(3) 0.3275(2) 0.3924(6) 0.0401(16) Uani 1 1 d .
H25 H 1.2644 0.3274 0.4687 0.048 Uiso 1 1 calc R
C26 C 1.0769(4) 0.3507(3) 0.1867(6) 0.0503(19) Uani 1 1 d .
C27 C 1.0104(4) 0.3282(3) 0.1563(6) 0.0490(19) Uani 1 1 d .
H27 H 1.0098 0.2948 0.1296 0.059 Uiso 1 1 calc R
C28 C 0.9462(4) 0.3548(3) 0.1655(6) 0.0523(19) Uani 1 1 d .
H28 H 0.9011 0.3399 0.1436 0.063 Uiso 1 1 calc R
C29 C 0.9460(4) 0.4037(2) 0.2066(6) 0.0450(18) Uani 1 1 d .
C30 C 1.0119(4) 0.4242(3) 0.2392(6) 0.0428(17) Uani 1 1 d .
H30 H 1.0122 0.4573 0.2673 0.051 Uiso 1 1 calc R
C31 C 1.0772(4) 0.3985(3) 0.2324(6) 0.0434(17) Uani 1 1 d .
H31 H 1.1216 0.4129 0.2583 0.052 Uiso 1 1 calc R
C32 C 0.8772(4) 0.4357(3) 0.2031(7) 0.0475(19) Uani 1 1 d .
C33 C 0.6118(4) 0.4317(3) 0.0141(5) 0.0379(15) Uani 1 1 d .
C34 C 0.5558(3) 0.3903(2) -0.0022(5) 0.0354(15) Uani 1 1 d .
C35 C 0.5724(4) 0.3413(3) 0.0209(6) 0.0467(18) Uani 1 1 d .
H35 H 0.6205 0.3331 0.0451 0.056 Uiso 1 1 calc R
C36 C 0.5205(4) 0.3033(3) 0.0098(5) 0.0453(17) Uani 1 1 d .
H36 H 0.5326 0.2696 0.0274 0.054 Uiso 1 1 calc R
C37 C 0.4505(4) 0.3155(3) -0.0276(5) 0.0420(16) Uani 1 1 d .
C38 C 0.4334(3) 0.3645(2) -0.0520(6) 0.0424(17) Uani 1 1 d .
H38 H 0.3861 0.3729 -0.0791 0.051 Uiso 1 1 calc R
C39 C 0.4863(4) 0.4018(3) -0.0364(5) 0.0415(16) Uani 1 1 d .
H39 H 0.4738 0.4358 -0.0499 0.050 Uiso 1 1 calc R
C40 C 0.3435(3) 0.2768(2) -0.1030(5) 0.0384(15) Uani 1 1 d .
C41 C 0.3517(4) 0.2931(3) -0.2055(6) 0.056(2) Uani 1 1 d .
H41 H 0.3977 0.3063 -0.2284 0.067 Uiso 1 1 calc R
C42 C 0.2938(4) 0.2905(3) -0.2764(6) 0.0509(19) Uani 1 1 d .
H42 H 0.2999 0.3027 -0.3475 0.061 Uiso 1 1 calc R
C43 C 0.2258(3) 0.2702(2) -0.2455(5) 0.0372(15) Uani 1 1 d .
C44 C 0.2195(4) 0.2534(2) -0.1430(5) 0.0425(17) Uani 1 1 d .
H44 H 0.1738 0.2395 -0.1208 0.051 Uiso 1 1 calc R
C45 C 0.2770(4) 0.2556(2) -0.0687(5) 0.0421(16) Uani 1 1 d .
H45 H 0.2712 0.2432 0.0024 0.051 Uiso 1 1 calc R
C46 C 0.1635(3) 0.2660(3) -0.3255(6) 0.0420(16) Uani 1 1 d .
C47 C 0.7231(4) 0.5184(2) 0.3325(5) 0.0411(16) Uani 1 1 d .
H47 H 0.7719 0.5127 0.3571 0.049 Uiso 1 1 calc R
C48 C 0.6699(4) 0.5426(3) 0.3857(5) 0.0437(16) Uani 1 1 d .
H48 H 0.6739 0.5565 0.4557 0.052 Uiso 1 1 calc R
C49 C 0.6264(3) 0.5191(2) 0.2296(5) 0.0339(15) Uani 1 1 d .
H49 H 0.5942 0.5142 0.1704 0.041 Uiso 1 1 calc R
C50 C 0.5374(4) 0.5636(2) 0.3448(5) 0.0376(15) Uani 1 1 d .
C51 C 0.4953(4) 0.5829(2) 0.2647(6) 0.0381(16) Uani 1 1 d .
H51 H 0.5151 0.5858 0.1943 0.046 Uiso 1 1 calc R
C52 C 0.4233(4) 0.5985(2) 0.2851(5) 0.0363(15) Uani 1 1 d .
H52 H 0.3941 0.6116 0.2283 0.044 Uiso 1 1 calc R
C53 C 0.3939(3) 0.5951(2) 0.3879(6) 0.0378(15) Uani 1 1 d .
C54 C 0.4402(4) 0.5765(3) 0.4688(6) 0.0453(17) Uani 1 1 d .
H54 H 0.4218 0.5743 0.5400 0.054 Uiso 1 1 calc R
C55 C 0.5099(4) 0.5616(3) 0.4493(5) 0.0426(17) Uani 1 1 d .
H55 H 0.5401 0.5498 0.5063 0.051 Uiso 1 1 calc R
C56 C 0.3167(4) 0.6101(2) 0.4092(6) 0.0436(17) Uani 1 1 d .
C57 C 0.2798(4) 0.6437(3) 0.3435(6) 0.0433(17) Uani 1 1 d .
H57 H 0.3043 0.6571 0.2826 0.052 Uiso 1 1 calc R
C58 C 0.2072(4) 0.6584(3) 0.3648(7) 0.0504(19) Uani 1 1 d .
H58 H 0.1826 0.6814 0.3189 0.061 Uiso 1 1 calc R
C59 C 0.1718(4) 0.6386(3) 0.4545(6) 0.0482(19) Uani 1 1 d .
C60 C 0.2060(4) 0.6046(3) 0.5176(7) 0.055(2) Uani 1 1 d .
H60 H 0.1808 0.5906 0.5773 0.066 Uiso 1 1 calc R
C61 C 0.2780(4) 0.5901(3) 0.4954(6) 0.054(2) Uani 1 1 d .
H61 H 0.3012 0.5659 0.5401 0.065 Uiso 1 1 calc R
C62 C 0.0410(4) 0.6263(3) 0.5109(9) 0.077(3) Uani 1 1 d .
H62 H 0.0397 0.5907 0.5127 0.093 Uiso 1 1 calc R
C63 C -0.0134(4) 0.6566(3) 0.5365(8) 0.073(3) Uani 1 1 d .
H63 H -0.0615 0.6462 0.5565 0.087 Uiso 1 1 calc R
C64 C 0.0775(4) 0.7023(3) 0.4930(6) 0.0500(19) Uani 1 1 d .
H64 H 0.1074 0.7304 0.4764 0.060 Uiso 1 1 calc R
N1 N 2.2217(3) 0.4809(2) 1.0149(5) 0.0423(14) Uani 1 1 d .
N2 N 2.1442(3) 0.4255(2) 0.9488(5) 0.0478(16) Uani 1 1 d .
N3 N 1.6587(3) 0.3141(2) 0.6878(4) 0.0396(14) Uani 1 1 d .
N4 N 1.5825(3) 0.2974(2) 0.5557(4) 0.0384(13) Uani 1 1 d .
N5 N 0.6941(3) 0.50306(18) 0.2350(4) 0.0343(12) Uani 1 1 d .
N6 N 0.6089(3) 0.54391(18) 0.3215(4) 0.0340(12) Uani 1 1 d .
N7 N 0.0988(3) 0.65488(19) 0.4817(5) 0.0463(15) Uani 1 1 d .
N8 N 0.0099(3) 0.7054(2) 0.5299(5) 0.0414(14) Uani 1 1 d .
O1 O 1.4582(3) 0.30398(17) 0.3504(4) 0.0447(11) Uani 1 1 d .
O2 O 1.3995(3) 0.3220(2) 0.5051(4) 0.0542(13) Uani 1 1 d .
O3 O 1.1409(3) 0.3249(2) 0.1606(4) 0.0605(15) Uani 1 1 d .
O4 O 0.8254(2) 0.41943(17) 0.1422(4) 0.0488(13) Uani 1 1 d .
O5 O 0.8773(3) 0.47619(19) 0.2451(5) 0.0636(16) Uani 1 1 d .
O6 O 0.6732(2) 0.41693(17) 0.0545(4) 0.0444(12) Uani 1 1 d .
O7 O 0.5972(3) 0.47537(18) -0.0073(5) 0.0636(15) Uani 1 1 d .
O8 O 0.4011(3) 0.27635(17) -0.0294(4) 0.0495(12) Uani 1 1 d .
O9 O 0.1077(2) 0.23989(18) -0.2976(4) 0.0457(12) Uani 1 1 d .
O10 O 0.1695(3) 0.2870(2) -0.4120(4) 0.0596(15) Uani 1 1 d .

loop_
_atom_site_aniso_label
_atom_site_aniso_U_11
_atom_site_aniso_U_22
_atom_site_aniso_U_33
_atom_site_aniso_U_23
_atom_site_aniso_U_13
_atom_site_aniso_U_12
Zn1 0.0220(3) 0.0464(4) 0.0373(4) -0.0019(4) -0.0001(3) -0.0007(3)
Zn2 0.0229(3) 0.0396(4) 0.0444(4) -0.0045(3) 0.0019(3) -0.0006(3)
C1 0.024(3) 0.080(5) 0.083(6) -0.022(5) 0.005(4) -0.004(4)
C2 0.031(4) 0.081(5) 0.079(6) -0.047(5) 0.002(4) -0.004(4)
C3 0.027(3) 0.065(5) 0.066(5) 0.004(5) -0.004(3) -0.004(4)
C4 0.031(2) 0.090(4) 0.136(5) -0.081(4) -0.004(3) -0.001(2)
C5 0.039(4) 0.064(5) 0.082(6) -0.016(5) -0.004(4) 0.001(4)
C6 0.037(4) 0.069(5) 0.099(7) -0.036(5) -0.017(4) 0.010(4)
C7 0.031(3) 0.063(5) 0.039(4) -0.021(3) -0.006(3) -0.004(3)
C8 0.031(2) 0.090(4) 0.136(5) -0.081(4) -0.004(3) -0.001(2)
C9 0.031(2) 0.090(4) 0.136(5) -0.081(4) -0.004(3) -0.001(2)
C10 0.032(4) 0.058(5) 0.044(4) -0.018(4) -0.003(3) -0.006(3)
C11 0.040(4) 0.044(4) 0.087(6) -0.022(4) -0.012(4) 0.003(3)
C12 0.047(4) 0.051(4) 0.088(6) -0.030(4) -0.027(4) 0.017(4)
C13 0.038(4) 0.062(5) 0.044(4) -0.012(4) -0.009(3) -0.010(3)
C14 0.031(4) 0.174(11) 0.091(7) -0.067(7) -0.012(5) 0.013(6)
C15 0.032(4) 0.175(11) 0.089(7) -0.077(8) -0.011(5) -0.002(6)
C16 0.036(3) 0.037(3) 0.037(4) 0.005(3) -0.001(3) 0.000(3)
C17 0.033(4) 0.191(11) 0.040(5) -0.025(6) 0.005(4) -0.018(6)
C18 0.033(4) 0.177(11) 0.045(5) -0.038(6) 0.010(4) -0.006(6)
C19 0.029(3) 0.035(3) 0.053(5) 0.009(3) -0.002(3) -0.006(3)
C20 0.029(3) 0.044(4) 0.037(4) 0.000(3) 0.003(3) 0.010(3)
C21 0.039(4) 0.050(4) 0.038(4) 0.009(3) 0.005(3) 0.008(3)
C22 0.038(4) 0.067(5) 0.040(4) 0.000(4) -0.004(3) 0.016(4)
C23 0.035(4) 0.039(4) 0.058(5) -0.007(3) -0.013(3) 0.015(3)
C24 0.029(4) 0.046(4) 0.059(5) 0.013(4) 0.012(3) 0.005(3)
C25 0.036(3) 0.030(3) 0.054(4) 0.014(3) -0.001(3) 0.003(3)
C26 0.036(4) 0.064(5) 0.051(5) -0.005(4) -0.011(3) 0.022(4)
C27 0.040(4) 0.047(4) 0.060(5) -0.020(4) -0.012(4) 0.015(3)
C28 0.026(4) 0.055(4) 0.075(5) -0.005(4) -0.009(4) 0.001(3)
C29 0.034(4) 0.032(3) 0.069(5) -0.005(3) -0.007(4) 0.001(3)
C30 0.028(3) 0.037(4) 0.063(5) -0.005(3) -0.002(3) 0.001(3)
C31 0.035(4) 0.051(4) 0.044(4) -0.012(3) -0.015(3) 0.006(3)
C32 0.028(4) 0.037(4) 0.078(6) 0.002(4) 0.012(4) 0.004(3)
C33 0.034(4) 0.050(4) 0.029(4) -0.009(3) -0.001(3) 0.000(3)
C34 0.035(4) 0.035(3) 0.036(4) -0.003(3) 0.004(3) -0.004(3)
C35 0.031(4) 0.058(4) 0.052(4) -0.005(4) -0.011(3) -0.002(3)
C36 0.053(4) 0.040(4) 0.043(4) -0.003(3) -0.007(3) -0.008(3)
C37 0.030(3) 0.051(4) 0.045(4) -0.009(3) -0.006(3) -0.017(3)
C38 0.023(3) 0.050(4) 0.054(4) -0.004(3) -0.010(3) 0.003(3)
C39 0.042(4) 0.037(4) 0.045(4) -0.007(3) -0.004(3) 0.012(3)
C40 0.021(3) 0.050(4) 0.045(4) -0.003(3) -0.012(3) -0.005(3)
C41 0.036(4) 0.080(6) 0.051(5) 0.000(4) 0.001(4) -0.012(4)
C42 0.035(4) 0.083(5) 0.035(4) 0.005(4) 0.001(3) -0.011(4)
C43 0.024(3) 0.047(4) 0.040(4) -0.021(3) 0.003(3) 0.000(3)
C44 0.036(3) 0.055(4) 0.037(4) -0.012(3) 0.004(3) -0.002(3)
C45 0.045(4) 0.043(4) 0.038(4) -0.002(3) -0.003(3) -0.009(3)
C46 0.023(3) 0.055(4) 0.048(4) -0.009(4) 0.002(3) 0.006(3)
C47 0.038(4) 0.042(4) 0.043(4) -0.007(3) -0.008(3) 0.005(3)
C48 0.043(4) 0.059(4) 0.030(3) -0.007(3) -0.012(3) 0.002(3)
C49 0.028(3) 0.031(3) 0.042(4) -0.003(3) -0.001(3) -0.010(3)
C50 0.031(3) 0.031(3) 0.051(4) -0.011(3) 0.001(3) 0.007(3)
C51 0.036(4) 0.042(4) 0.037(4) 0.004(3) 0.000(3) -0.002(3)
C52 0.038(4) 0.034(3) 0.036(4) 0.005(3) 0.005(3) -0.001(3)
C53 0.035(3) 0.031(3) 0.047(4) 0.000(3) 0.006(3) 0.005(3)
C54 0.046(4) 0.050(4) 0.039(4) 0.000(3) 0.016(3) 0.005(3)
C55 0.038(4) 0.063(4) 0.027(4) 0.009(3) 0.006(3) 0.016(3)
C56 0.045(4) 0.033(3) 0.053(4) -0.003(3) 0.017(4) 0.000(3)
C57 0.035(4) 0.044(4) 0.051(4) -0.008(3) 0.012(3) 0.001(3)
C58 0.041(4) 0.043(4) 0.067(5) -0.005(4) 0.007(4) 0.007(3)
C59 0.035(4) 0.044(4) 0.066(5) -0.008(4) 0.014(4) -0.003(3)
C60 0.044(4) 0.045(4) 0.076(6) 0.001(4) 0.020(4) 0.010(4)
C61 0.049(5) 0.054(4) 0.059(5) 0.005(4) 0.015(4) 0.015(4)
C62 0.042(4) 0.036(4) 0.153(9) -0.026(5) 0.012(6) -0.017(4)
C63 0.036(4) 0.053(5) 0.130(8) -0.011(5) 0.012(5) -0.005(4)
C64 0.037(4) 0.054(4) 0.060(5) -0.002(4) 0.008(4) -0.005(3)
N1 0.031(3) 0.047(3) 0.049(3) -0.007(3) -0.003(3) -0.002(2)
N2 0.033(3) 0.061(4) 0.050(4) -0.023(3) -0.003(3) -0.002(3)
N3 0.027(3) 0.060(4) 0.031(3) -0.010(3) -0.007(2) -0.003(3)
N4 0.022(3) 0.061(4) 0.032(3) -0.002(3) 0.003(2) -0.005(2)
N5 0.029(3) 0.025(3) 0.049(3) -0.012(3) -0.001(3) -0.001(2)
N6 0.039(3) 0.029(3) 0.033(3) -0.011(2) 0.006(2) -0.001(2)
N7 0.040(3) 0.031(3) 0.068(4) -0.011(3) 0.013(3) 0.007(3)
N8 0.028(3) 0.045(3) 0.051(4) 0.000(3) 0.005(3) 0.002(2)
O1 0.032(2) 0.052(3) 0.051(3) 0.002(2) -0.005(2) 0.006(2)
O2 0.038(3) 0.074(4) 0.050(3) 0.002(3) -0.001(2) 0.007(3)
O3 0.036(3) 0.077(4) 0.069(4) -0.033(3) -0.020(3) 0.017(3)
O4 0.025(2) 0.051(3) 0.071(4) -0.002(3) 0.000(2) 0.001(2)
O5 0.032(3) 0.047(3) 0.111(5) -0.020(3) -0.002(3) 0.012(2)
O6 0.034(2) 0.044(3) 0.056(3) -0.010(2) -0.003(2) -0.001(2)
O7 0.046(3) 0.046(3) 0.099(5) 0.001(3) -0.013(3) -0.006(2)
O8 0.045(3) 0.052(3) 0.052(3) 0.007(2) -0.020(2) -0.012(2)
O9 0.020(2) 0.057(3) 0.060(3) -0.002(2) -0.005(2) -0.004(2)
O10 0.033(3) 0.103(4) 0.043(3) 0.005(3) -0.002(2) -0.010(3)

loop_
_atom_type_symbol
_atom_type_description
_atom_type_scat_dispersion_real
_atom_type_scat_dispersion_imag
_atom_type_scat_source
C C 0.0033 0.0016 'International Tables Vol C Tables 4.2.6.8 and 6.1.1.4'
H H 0.0000 0.0000 'International Tables Vol C Tables 4.2.6.8 and 6.1.1.4'
N N 0.0061 0.0033 'International Tables Vol C Tables 4.2.6.8 and 6.1.1.4'
O O 0.0106 0.0060 'International Tables Vol C Tables 4.2.6.8 and 6.1.1.4'
Zn Zn 0.2839 1.4301 'International Tables Vol C Tables 4.2.6.8 and 6.1.1.4'

loop_
_geom_angle_atom_site_label_1
_geom_angle_atom_site_label_2
_geom_angle_atom_site_label_3
_geom_angle
_geom_angle_site_symmetry_1
_geom_angle_site_symmetry_3
O1 Zn1 O9 101.38(19) . 4_655
O1 Zn1 N4 119.5(2) . .
O9 Zn1 N4 117.41(19) 4_655 .
O1 Zn1 N8 101.1(2) . 3_646
O9 Zn1 N8 114.1(2) 4_655 3_646
N4 Zn1 N8 102.6(2) . 3_646
O4 Zn2 O6 99.69(19) . .
O4 Zn2 N5 122.7(2) . .
O6 Zn2 N5 109.26(19) . .
O4 Zn2 N1 107.9(2) . 2_864
O6 Zn2 N1 114.9(2) . 2_864
N5 Zn2 N1 103.0(2) . 2_864
N1 C1 C2 110.4(6) . .
N1 C1 H1 124.8 . .
C2 C1 H1 124.8 . .
C1 C2 N2 105.7(6) . .
C1 C2 H2 127.1 . .
N2 C2 H2 127.1 . .
N1 C3 N2 111.0(7) . .
N1 C3 H3 124.5 . .
N2 C3 H3 124.5 . .
C5 C4 C9 118.9(7) . .
C5 C4 N2 123.0(7) . .
C9 C4 N2 118.1(7) . .
C4 C5 C6 119.6(8) . .
C4 C5 H5 120.2 . .
C6 C5 H5 120.2 . .
C7 C6 C5 123.8(7) . .
C7 C6 H6 118.1 . .
C5 C6 H6 118.1 . .
C6 C7 C8 114.8(6) . .
C6 C7 C10 126.2(6) . .
C8 C7 C10 119.0(6) . .
C9 C8 C7 121.7(7) . .
C9 C8 H8 119.1 . .
C7 C8 H8 119.1 . .
C8 C9 C4 120.7(7) . .
C8 C9 H9 119.6 . .
C4 C9 H9 119.6 . .
C15 C10 C11 116.9(7) . .
C15 C10 C7 123.6(6) . .
C11 C10 C7 119.4(6) . .
C10 C11 C12 119.2(7) . .
C10 C11 H11 120.4 . .
C12 C11 H11 120.4 . .
C13 C12 C11 122.0(7) . .
C13 C12 H12 119.0 . .
C11 C12 H12 119.0 . .
C12 C13 C14 118.2(7) . .
C12 C13 N3 121.1(6) . .
C14 C13 N3 120.5(7) . .
C13 C14 C15 119.9(8) . .
C13 C14 H14 120.1 . .
C15 C14 H14 120.1 . .
C10 C15 C14 123.5(8) . .
C10 C15 H15 118.2 . .
C14 C15 H15 118.2 . .
N4 C16 N3 111.8(6) . .
N4 C16 H16 124.1 . .
N3 C16 H16 124.1 . .
C18 C17 N4 108.8(7) . .
C18 C17 H17 125.6 . .
N4 C17 H17 125.6 . .
C17 C18 N3 107.0(7) . .
C17 C18 H18 126.5 . .
N3 C18 H18 126.5 . .
O2 C19 O1 125.2(6) . .
O2 C19 C20 118.5(6) . .
O1 C19 C20 116.2(6) . .
C25 C20 C21 119.9(6) . .
C25 C20 C19 119.0(6) . .
C21 C20 C19 120.7(6) . .
C22 C21 C20 119.3(6) . .
C22 C21 H21 120.4 . .
C20 C21 H21 120.4 . .
C21 C22 C23 119.8(6) . .
C21 C22 H22 120.1 . .
C23 C22 H22 120.1 . .
C24 C23 C22 121.5(6) . .
C24 C23 O3 123.0(7) . .
C22 C23 O3 115.4(6) . .
C23 C24 C25 118.7(6) . .
C23 C24 H24 120.7 . .
C25 C24 H24 120.7 . .
C20 C25 C24 120.7(6) . .
C20 C25 H25 119.7 . .
C24 C25 H25 119.7 . .
O3 C26 C31 123.0(7) . .
O3 C26 C27 116.5(6) . .
C31 C26 C27 120.3(6) . .
C28 C27 C26 119.3(6) . .
C28 C27 H27 120.3 . .
C26 C27 H27 120.3 . .
C27 C28 C29 121.0(7) . .
C27 C28 H28 119.5 . .
C29 C28 H28 119.5 . .
C30 C29 C28 118.3(6) . .
C30 C29 C32 120.2(6) . .
C28 C29 C32 121.1(6) . .
C31 C30 C29 122.4(6) . .
C31 C30 H30 118.8 . .
C29 C30 H30 118.8 . .
C30 C31 C26 118.5(6) . .
C30 C31 H31 120.7 . .
C26 C31 H31 120.7 . .
O5 C32 O4 124.3(7) . .
O5 C32 C29 119.5(7) . .
O4 C32 C29 115.5(6) . .
O7 C33 O6 124.4(6) . .
O7 C33 C34 121.2(6) . .
O6 C33 C34 114.3(6) . .
C39 C34 C35 118.9(6) . .
C39 C34 C33 119.9(6) . .
C35 C34 C33 121.2(6) . .
C34 C35 C36 121.6(6) . .
C34 C35 H35 119.2 . .
C36 C35 H35 119.2 . .
C35 C36 C37 118.8(6) . .
C35 C36 H36 120.6 . .
C37 C36 H36 120.6 . .
O8 C37 C38 124.7(6) . .
O8 C37 C36 115.1(6) . .
C38 C37 C36 120.1(6) . .
C37 C38 C39 119.4(6) . .
C37 C38 H38 120.3 . .
C39 C38 H38 120.3 . .
C34 C39 C38 121.2(6) . .
C34 C39 H39 119.4 . .
C38 C39 H39 119.4 . .
C41 C40 O8 122.7(6) . .
C41 C40 C45 120.7(6) . .
O8 C40 C45 116.4(6) . .
C40 C41 C42 120.3(7) . .
C40 C41 H41 119.9 . .
C42 C41 H41 119.9 . .
C41 C42 C43 121.1(7) . .
C41 C42 H42 119.4 . .
C43 C42 H42 119.4 . .
C44 C43 C42 117.4(6) . .
C44 C43 C46 122.1(6) . .
C42 C43 C46 120.5(6) . .
C43 C44 C45 123.1(6) . .
C43 C44 H44 118.5 . .
C45 C44 H44 118.5 . .
C44 C45 C40 117.4(6) . .
C44 C45 H45 121.3 . .
C40 C45 H45 121.3 . .
O10 C46 O9 124.1(6) . .
O10 C46 C43 118.8(6) . .
O9 C46 C43 117.1(6) . .
C48 C47 N5 107.5(6) . .
C48 C47 H47 126.2 . .
N5 C47 H47 126.2 . .
C47 C48 N6 108.0(6) . .
C47 C48 H48 126.0 . .
N6 C48 H48 126.0 . .
N5 C49 N6 109.6(6) . .
N5 C49 H49 125.2 . .
N6 C49 H49 125.2 . .
C51 C50 C55 120.0(6) . .
C51 C50 N6 120.0(6) . .
C55 C50 N6 120.0(6) . .
C50 C51 C52 120.4(7) . .
C50 C51 H51 119.8 . .
C52 C51 H51 119.8 . .
C53 C52 C51 120.5(6) . .
C53 C52 H52 119.7 . .
C51 C52 H52 119.7 . .
C52 C53 C54 117.0(6) . .
C52 C53 C56 120.7(6) . .
C54 C53 C56 122.3(6) . .
C55 C54 C53 122.6(6) . .
C55 C54 H54 118.7 . .
C53 C54 H54 118.7 . .
C54 C55 C50 119.4(6) . .
C54 C55 H55 120.3 . .
C50 C55 H55 120.3 . .
C57 C56 C61 117.3(6) . .
C57 C56 C53 121.7(6) . .
C61 C56 C53 120.9(7) . .
C56 C57 C58 121.6(7) . .
C56 C57 H57 119.2 . .
C58 C57 H57 119.2 . .
C59 C58 C57 118.7(7) . .
C59 C58 H58 120.6 . .
C57 C58 H58 120.6 . .
C60 C59 C58 120.6(7) . .
C60 C59 N7 119.3(7) . .
C58 C59 N7 120.1(7) . .
C59 C60 C61 120.2(8) . .
C59 C60 H60 119.9 . .
C61 C60 H60 119.9 . .
C56 C61 C60 121.5(7) . .
C56 C61 H61 119.3 . .
C60 C61 H61 119.3 . .
C63 C62 N7 107.8(7) . .
C63 C62 H62 126.1 . .
N7 C62 H62 126.1 . .
C62 C63 N8 109.7(7) . .
C62 C63 H63 125.2 . .
N8 C63 H63 125.2 . .
N8 C64 N7 111.8(6) . .
N8 C64 H64 124.1 . .
N7 C64 H64 124.1 . .
C3 N1 C1 106.4(6) . .
C3 N1 Zn2 121.6(5) . 2_866
C1 N1 Zn2 131.4(5) . 2_866
C3 N2 C2 106.4(6) . .
C3 N2 C4 125.3(6) . .
C2 N2 C4 128.2(6) . .
C16 N3 C18 106.1(6) . .
C16 N3 C13 125.2(6) . .
C18 N3 C13 127.9(6) . .
C16 N4 C17 106.1(6) . .
C16 N4 Zn1 127.9(5) . .
C17 N4 Zn1 125.8(4) . .
C49 N5 C47 107.9(5) . .
C49 N5 Zn2 123.5(5) . .
C47 N5 Zn2 128.6(4) . .
C49 N6 C48 106.9(5) . .
C49 N6 C50 124.1(5) . .
C48 N6 C50 128.8(5) . .
C64 N7 C62 106.3(6) . .
C64 N7 C59 125.6(6) . .
C62 N7 C59 127.8(6) . .
C64 N8 C63 104.4(6) . .
C64 N8 Zn1 125.3(5) . 3_656
C63 N8 Zn1 129.9(5) . 3_656
C19 O1 Zn1 121.3(4) . .
C26 O3 C23 120.0(5) . .
C32 O4 Zn2 116.8(4) . .
C33 O6 Zn2 121.5(4) . .
C37 O8 C40 119.7(5) . .
C46 O9 Zn1 110.8(4) . 4_355

loop_
_geom_bond_atom_site_label_1
_geom_bond_atom_site_label_2
_geom_bond_distance
_geom_bond_site_symmetry_2
Zn1 O1 1.947(4) .
Zn1 O9 1.968(5) 4_655
Zn1 N4 2.005(5) .
Zn1 N8 2.038(5) 3_646
Zn2 O4 1.936(4) .
Zn2 O6 1.955(4) .
Zn2 N5 2.013(5) .
Zn2 N1 2.035(5) 2_864
C1 N1 1.328(8) .
C1 C2 1.365(9) .
C1 H1 0.9500 .
C2 N2 1.369(9) .
C2 H2 0.9500 .
C3 N1 1.320(8) .
C3 N2 1.349(9) .
C3 H3 0.9500 .
C4 C5 1.321(10) .
C4 C9 1.370(10) .
C4 N2 1.443(9) .
C5 C6 1.381(10) .
C5 H5 0.9500 .
C6 C7 1.353(10) .
C6 H6 0.9500 .
C7 C8 1.384(9) .
C7 C10 1.485(9) .
C8 C9 1.359(10) .
C8 H8 0.9500 .
C9 H9 0.9500 .
C10 C15 1.349(11) .
C10 C11 1.370(10) .
C11 C12 1.403(10) .
C11 H11 0.9500 .
C12 C13 1.338(10) .
C12 H12 0.9500 .
C13 C14 1.354(11) .
C13 N3 1.446(8) .
C14 C15 1.362(11) .
C14 H14 0.9500 .
C15 H15 0.9500 .
C16 N4 1.308(8) .
C16 N3 1.346(8) .
C16 H16 0.9500 .
C17 C18 1.345(11) .
C17 N4 1.383(9) .
C17 H17 0.9500 .
C18 N3 1.381(9) .
C18 H18 0.9500 .
C19 O2 1.267(8) .
C19 O1 1.272(8) .
C19 C20 1.516(9) .
C20 C25 1.382(8) .
C20 C21 1.387(9) .
C21 C22 1.379(9) .
C21 H21 0.9500 .
C22 C23 1.384(10) .
C22 H22 0.9500 .
C23 C24 1.359(10) .
C23 O3 1.399(8) .
C24 C25 1.389(9) .
C24 H24 0.9500 .
C25 H25 0.9500 .
C26 O3 1.389(8) .
C26 C31 1.395(10) .
C26 C27 1.401(10) .
C27 C28 1.371(9) .
C27 H27 0.9500 .
C28 C29 1.401(9) .
C28 H28 0.9500 .
C29 C30 1.377(9) .
C29 C32 1.514(9) .
C30 C31 1.373(9) .
C30 H30 0.9500 .
C31 H31 0.9500 .
C32 O5 1.200(8) .
C32 O4 1.283(8) .
C33 O7 1.223(8) .
C33 O6 1.285(8) .
C33 C34 1.517(9) .
C34 C39 1.366(9) .
C34 C35 1.372(9) .
C35 C36 1.391(9) .
C35 H35 0.9500 .
C36 C37 1.393(9) .
C36 H36 0.9500 .
C37 O8 1.377(7) .
C37 C38 1.377(9) .
C38 C39 1.396(9) .
C38 H38 0.9500 .
C39 H39 0.9500 .
C40 C41 1.356(10) .
C40 O8 1.390(7) .
C40 C45 1.402(8) .
C41 C42 1.375(10) .
C41 H41 0.9500 .
C42 C43 1.403(9) .
C42 H42 0.9500 .
C43 C44 1.358(9) .
C43 C46 1.511(9) .
C44 C45 1.397(9) .
C44 H44 0.9500 .
C45 H45 0.9500 .
C46 O10 1.219(8) .
C46 O9 1.278(8) .
C47 C48 1.338(9) .
C47 N5 1.385(8) .
C47 H47 0.9500 .
C48 N6 1.367(8) .
C48 H48 0.9500 .
C49 N5 1.304(8) .
C49 N6 1.360(8) .
C49 H49 0.9500 .
C50 C51 1.358(9) .
C50 C55 1.394(9) .
C50 N6 1.431(8) .
C51 C52 1.397(9) .
C51 H51 0.9500 .
C52 C53 1.390(9) .
C52 H52 0.9500 .
C53 C54 1.403(9) .
C53 C56 1.482(9) .
C54 C55 1.349(9) .
C54 H54 0.9500 .
C55 H55 0.9500 .
C56 C57 1.387(10) .
C56 C61 1.389(10) .
C57 C58 1.400(9) .
C57 H57 0.9500 .
C58 C59 1.392(10) .
C58 H58 0.9500 .
C59 C60 1.351(10) .
C59 N7 1.436(8) .
C60 C61 1.392(9) .
C60 H60 0.9500 .
C61 H61 0.9500 .
C62 C63 1.314(10) .
C62 N7 1.348(9) .
C62 H62 0.9500 .
C63 N8 1.371(9) .
C63 H63 0.9500 .
C64 N8 1.314(8) .
C64 N7 1.329(9) .
C64 H64 0.9500 .
N1 Zn2 2.035(5) 2_866
N8 Zn1 2.038(5) 3_656
O9 Zn1 1.969(5) 4_355

loop_
_geom_torsion_atom_site_label_1
_geom_torsion_atom_site_label_2
_geom_torsion_atom_site_label_3
_geom_torsion_atom_site_label_4
_geom_torsion
_geom_torsion_site_symmetry_1
_geom_torsion_site_symmetry_4
N1 C1 C2 N2 -0.7(10) . .
C9 C4 C5 C6 4.6(17) . .
N2 C4 C5 C6 -176.7(10) . .
C4 C5 C6 C7 1.6(16) . .
C5 C6 C7 C8 -6.1(14) . .
C5 C6 C7 C10 174.5(8) . .
C6 C7 C8 C9 4.7(16) . .
C10 C7 C8 C9 -175.9(10) . .
C7 C8 C9 C4 1.1(19) . .
C5 C4 C9 C8 -6.0(19) . .
N2 C4 C9 C8 175.3(11) . .
C6 C7 C10 C15 170.2(10) . .
C8 C7 C10 C15 -9.1(14) . .
C6 C7 C10 C11 -14.2(13) . .
C8 C7 C10 C11 166.4(9) . .
C15 C10 C11 C12 5.9(13) . .
C7 C10 C11 C12 -169.9(8) . .
C10 C11 C12 C13 -3.1(14) . .
C11 C12 C13 C14 -1.6(14) . .
C11 C12 C13 N3 174.7(8) . .
C12 C13 C14 C15 3.3(16) . .
N3 C13 C14 C15 -173.1(10) . .
C11 C10 C15 C14 -4.4(17) . .
C7 C10 C15 C14 171.2(10) . .
C13 C14 C15 C10 0(2) . .
N4 C17 C18 N3 -4.4(12) . .
O2 C19 C20 C25 -16.4(9) . .
O1 C19 C20 C25 160.1(6) . .
O2 C19 C20 C21 171.3(6) . .
O1 C19 C20 C21 -12.3(9) . .
C25 C20 C21 C22 -0.8(11) . .
C19 C20 C21 C22 171.5(6) . .
C20 C21 C22 C23 -3.1(11) . .
C21 C22 C23 C24 4.6(11) . .
C21 C22 C23 O3 -171.6(6) . .
C22 C23 C24 C25 -2.1(11) . .
O3 C23 C24 C25 173.9(6) . .
C21 C20 C25 C24 3.3(10) . .
C19 C20 C25 C24 -169.1(6) . .
C23 C24 C25 C20 -1.9(10) . .
O3 C26 C27 C28 -170.6(7) . .
C31 C26 C27 C28 4.2(12) . .
C26 C27 C28 C29 -1.2(12) . .
C27 C28 C29 C30 -0.9(12) . .
C27 C28 C29 C32 171.7(8) . .
C28 C29 C30 C31 0.1(12) . .
C32 C29 C30 C31 -172.5(7) . .
C29 C30 C31 C26 2.8(12) . .
O3 C26 C31 C30 169.5(7) . .
C27 C26 C31 C30 -4.9(11) . .
C30 C29 C32 O5 -12.3(12) . .
C28 C29 C32 O5 175.2(8) . .
C30 C29 C32 O4 159.0(7) . .
C28 C29 C32 O4 -13.4(11) . .
O7 C33 C34 C39 -3.1(10) . .
O6 C33 C34 C39 174.7(6) . .
O7 C33 C34 C35 179.4(7) . .
O6 C33 C34 C35 -2.7(9) . .
C39 C34 C35 C36 0.3(11) . .
C33 C34 C35 C36 177.8(6) . .
C34 C35 C36 C37 1.1(11) . .
C35 C36 C37 O8 -175.9(6) . .
C35 C36 C37 C38 -0.5(11) . .
O8 C37 C38 C39 173.4(6) . .
C36 C37 C38 C39 -1.5(10) . .
C35 C34 C39 C38 -2.4(10) . .
C33 C34 C39 C38 -179.9(6) . .
C37 C38 C39 C34 3.1(10) . .
O8 C40 C41 C42 177.0(7) . .
C45 C40 C41 C42 2.3(12) . .
C40 C41 C42 C43 -1.4(13) . .
C41 C42 C43 C44 0.3(11) . .
C41 C42 C43 C46 -177.8(7) . .
C42 C43 C44 C45 0.1(10) . .
C46 C43 C44 C45 178.1(6) . .
C43 C44 C45 C40 0.7(10) . .
C41 C40 C45 C44 -1.9(10) . .
O8 C40 C45 C44 -176.9(6) . .
C44 C43 C46 O10 171.4(7) . .
C42 C43 C46 O10 -10.7(10) . .
C44 C43 C46 O9 -9.1(10) . .
C42 C43 C46 O9 168.8(6) . .
N5 C47 C48 N6 -1.8(8) . .
C55 C50 C51 C52 -3.3(10) . .
N6 C50 C51 C52 174.9(6) . .
C50 C51 C52 C53 0.9(10) . .
C51 C52 C53 C54 1.3(9) . .
C51 C52 C53 C56 -178.0(6) . .
C52 C53 C54 C55 -1.1(10) . .
C56 C53 C54 C55 178.2(7) . .
C53 C54 C55 C50 -1.3(11) . .
C51 C50 C55 C54 3.5(11) . .
N6 C50 C55 C54 -174.7(6) . .
C52 C53 C56 C57 -23.9(10) . .
C54 C53 C56 C57 156.8(7) . .
C52 C53 C56 C61 155.0(7) . .
C54 C53 C56 C61 -24.3(10) . .
C61 C56 C57 C58 2.1(10) . .
C53 C56 C57 C58 -179.0(6) . .
C56 C57 C58 C59 0.2(10) . .
C57 C58 C59 C60 -2.2(11) . .
C57 C58 C59 N7 176.7(6) . .
C58 C59 C60 C61 2.0(12) . .
N7 C59 C60 C61 -177.0(7) . .
C57 C56 C61 C60 -2.4(11) . .
C53 C56 C61 C60 178.6(7) . .
C59 C60 C61 C56 0.4(12) . .
N7 C62 C63 N8 -3.4(12) . .
N2 C3 N1 C1 -1.5(9) . .
N2 C3 N1 Zn2 -173.3(5) . 2_866
C2 C1 N1 C3 1.4(10) . .
C2 C1 N1 Zn2 172.0(6) . 2_866
N1 C3 N2 C2 1.1(9) . .
N1 C3 N2 C4 -175.5(8) . .
C1 C2 N2 C3 -0.3(10) . .
C1 C2 N2 C4 176.2(9) . .
C5 C4 N2 C3 -166.4(9) . .
C9 C4 N2 C3 12.3(16) . .
C5 C4 N2 C2 17.7(17) . .
C9 C4 N2 C2 -163.6(10) . .
N4 C16 N3 C18 -4.0(9) . .
N4 C16 N3 C13 -174.7(6) . .
C17 C18 N3 C16 5.0(11) . .
C17 C18 N3 C13 175.4(8) . .
C12 C13 N3 C16 -24.1(12) . .
C14 C13 N3 C16 152.2(8) . .
C12 C13 N3 C18 167.3(9) . .
C14 C13 N3 C18 -16.5(13) . .
N3 C16 N4 C17 1.4(9) . .
N3 C16 N4 Zn1 -173.2(4) . .
C18 C17 N4 C16 1.9(11) . .
C18 C17 N4 Zn1 176.7(7) . .
O1 Zn1 N4 C16 -144.6(5) . .
O9 Zn1 N4 C16 -21.3(7) 4_655 .
N8 Zn1 N4 C16 104.8(6) 3_646 .
O1 Zn1 N4 C17 41.8(8) . .
O9 Zn1 N4 C17 165.2(7) 4_655 .
N8 Zn1 N4 C17 -68.8(7) 3_646 .
N6 C49 N5 C47 -1.2(7) . .
N6 C49 N5 Zn2 -180.0(4) . .
C48 C47 N5 C49 1.8(8) . .
C48 C47 N5 Zn2 -179.4(5) . .
O4 Zn2 N5 C49 -155.5(5) . .
O6 Zn2 N5 C49 -39.6(5) . .
N1 Zn2 N5 C49 83.0(5) 2_864 .
O4 Zn2 N5 C47 26.0(6) . .
O6 Zn2 N5 C47 141.8(5) . .
N1 Zn2 N5 C47 -95.6(5) 2_864 .
N5 C49 N6 C48 0.1(7) . .
N5 C49 N6 C50 -175.9(5) . .
C47 C48 N6 C49 1.1(7) . .
C47 C48 N6 C50 176.8(6) . .
C51 C50 N6 C49 -35.5(9) . .
C55 C50 N6 C49 142.7(6) . .
C51 C50 N6 C48 149.5(7) . .
C55 C50 N6 C48 -32.4(10) . .
N8 C64 N7 C62 1.3(10) . .
N8 C64 N7 C59 -172.8(7) . .
C63 C62 N7 C64 1.3(11) . .
C63 C62 N7 C59 175.3(8) . .
C60 C59 N7 C64 126.9(8) . .
C58 C59 N7 C64 -52.1(11) . .
C60 C59 N7 C62 -46.0(12) . .
C58 C59 N7 C62 135.0(9) . .
N7 C64 N8 C63 -3.3(9) . .
N7 C64 N8 Zn1 170.4(5) . 3_656
C62 C63 N8 C64 4.1(11) . .
C62 C63 N8 Zn1 -169.2(7) . 3_656
O2 C19 O1 Zn1 16.6(9) . .
C20 C19 O1 Zn1 -159.6(4) . .
O9 Zn1 O1 C19 -178.5(5) 4_655 .
N4 Zn1 O1 C19 -47.7(5) . .
N8 Zn1 O1 C19 63.8(5) 3_646 .
C31 C26 O3 C23 35.8(11) . .
C27 C26 O3 C23 -149.5(7) . .
C24 C23 O3 C26 43.9(10) . .
C22 C23 O3 C26 -139.9(7) . .
O5 C32 O4 Zn2 0.8(10) . .
C29 C32 O4 Zn2 -170.1(5) . .
O6 Zn2 O4 C32 -166.3(5) . .
N5 Zn2 O4 C32 -45.8(6) . .
N1 Zn2 O4 C32 73.4(6) 2_864 .
O7 C33 O6 Zn2 13.7(10) . .
C34 C33 O6 Zn2 -164.1(4) . .
O4 Zn2 O6 C33 -172.5(5) . .
N5 Zn2 O6 C33 57.7(5) . .
N1 Zn2 O6 C33 -57.5(5) 2_864 .
C38 C37 O8 C40 32.2(10) . .
C36 C37 O8 C40 -152.7(6) . .
C41 C40 O8 C37 39.4(10) . .
C45 C40 O8 C37 -145.7(6) . .
O10 C46 O9 Zn1 8.1(9) . 4_355
C43 C46 O9 Zn1 -171.3(4) . 4_355

loop_
_platon_squeeze_void_nr
_platon_squeeze_void_average_x
_platon_squeeze_void_average_y
_platon_squeeze_void_average_z
_platon_squeeze_void_volume
_platon_squeeze_void_count_electrons
_platon_squeeze_void_content
1 -0.001 0.000 0.336 474 231 ' '
2 0.068 0.500 0.664 474 231 ' '
